data_1558121
loop_
_publ_author_name
'Clark, Ryan'
'Nawawi, Mohd A.'
'Dobre, Ana'
'Pugh, David'
'Liu, Qingshan'
'Ivanov, Aleksandar P.'
'White, Andrew J. P.'
'Edel, Joshua B.'
'Kuimova, Marina K.'
'McIntosh, Alastair J. S.'
'Welton, Tom'

_publ_section_title
;
 The effect of structural heterogeneity upon the microviscosity of ionic
 liquids.
;
_journal_issue 24
_journal_name_full 'Chemical science'
_journal_page_first 6121
_journal_page_last 6133
_journal_paper_doi 10.1039/d0sc02009e
_journal_volume 11
_journal_year 2020
_chemical_formula_moiety 'C21 H21 N2 S2, C3 H F6 O4 S2'
_chemical_formula_sum 'C24 H22 F6 N2 O4 S4'
_chemical_formula_weight 644.67
_space_group_crystal_system triclinic
_space_group_IT_number 2
_space_group_name_Hall '-P 1'
_space_group_name_H-M_alt 'P -1'
_atom_sites_solution_hydrogens geom
_audit_creation_method SHELXL-2018/3
_audit_update_record
;
2020-04-06 deposited with the CCDC.	2020-05-27 downloaded from the CCDC.
;
_cell_angle_alpha 103.965(4)
_cell_angle_beta 99.568(4)
_cell_angle_gamma 104.025(4)
_cell_formula_units_Z 4
_cell_length_a 13.7964(7)
_cell_length_b 14.4462(6)
_cell_length_c 14.8908(7)
_cell_measurement_reflns_used 6083
_cell_measurement_temperature 172(4)
_cell_measurement_theta_max 72.9070
_cell_measurement_theta_min 3.8100
_cell_volume 2713.5(2)
_computing_cell_refinement 'CrysAlisPro 1.171.38.46 (Rigaku OD, 2015)'
_computing_data_collection 'CrysAlisPro 1.171.38.46 (Rigaku OD, 2015)'
_computing_data_reduction 'CrysAlisPro 1.171.38.46 (Rigaku OD, 2015)'
_computing_molecular_graphics 'ORTEP-3, Mercury'
_computing_structure_refinement 'SHELXL-2018/3 (Sheldrick, 2018)'
_computing_structure_solution 'Olex-2, WinGX'
_diffrn_ambient_environment N~2~
_diffrn_ambient_temperature 172(4)
_diffrn_detector 'CCD plate'
_diffrn_detector_area_resol_mean 10.4115
_diffrn_detector_type Atlas
_diffrn_measured_fraction_theta_full 0.980
_diffrn_measured_fraction_theta_max 0.945
_diffrn_measurement_device 'four-circle diffractometer'
_diffrn_measurement_device_type 'Xcalibur, Atlas, Ultra'
_diffrn_radiation_monochromator mirror
_diffrn_radiation_probe x-ray
_diffrn_radiation_type 'Cu K\a'
_diffrn_radiation_wavelength 1.54184
_diffrn_reflns_av_R_equivalents 0.0328
_diffrn_reflns_av_unetI/netI 0.0545
_diffrn_reflns_Laue_measured_fraction_full 0.980
_diffrn_reflns_Laue_measured_fraction_max 0.945
_diffrn_reflns_limit_h_max 16
_diffrn_reflns_limit_h_min -16
_diffrn_reflns_limit_k_max 17
_diffrn_reflns_limit_k_min -17
_diffrn_reflns_limit_l_max 13
_diffrn_reflns_limit_l_min -18
_diffrn_reflns_number 16043
_diffrn_reflns_point_group_measured_fraction_full 0.980
_diffrn_reflns_point_group_measured_fraction_max 0.945
_diffrn_reflns_theta_full 67.684
_diffrn_reflns_theta_max 73.365
_diffrn_reflns_theta_min 3.299
_diffrn_source 'fine-focus sealed X-ray tube'
_diffrn_source_type 'Enhance Ultra (Cu) X-ray Source'
_exptl_absorpt_coefficient_mu 3.921
_exptl_absorpt_correction_T_max 1.00000
_exptl_absorpt_correction_T_min 0.91927
_exptl_absorpt_correction_type multi-scan
_exptl_absorpt_process_details
;
CrysAlisPro 1.171.38.46 (Rigaku Oxford Diffraction, 2015)
Empirical absorption correction using spherical harmonics,
 implemented in SCALE3 ABSPACK scaling algorithm.
;
_exptl_crystal_colour purple
_exptl_crystal_density_diffrn 1.578
_exptl_crystal_description block
_exptl_crystal_F_000 1320
_exptl_crystal_size_max 0.200
_exptl_crystal_size_mid 0.180
_exptl_crystal_size_min 0.100
_refine_diff_density_max 0.724
_refine_diff_density_min -0.407
_refine_diff_density_rms 0.099
_refine_ls_extinction_method none
_refine_ls_goodness_of_fit_ref 1.040
_refine_ls_hydrogen_treatment constr
_refine_ls_matrix_type full
_refine_ls_number_parameters 790
_refine_ls_number_reflns 10314
_refine_ls_number_restraints 30
_refine_ls_restrained_S_all 1.051
_refine_ls_R_factor_all 0.0673
_refine_ls_R_factor_gt 0.0493
_refine_ls_shift/su_max 0.013
_refine_ls_shift/su_mean 0.001
_refine_ls_structure_factor_coef Fsqd
_refine_ls_weighting_details 'w=1/[\s^2^(Fo^2^)+(0.0893P)^2^] where P=(Fo^2^+2Fc^2^)/3'
_refine_ls_weighting_scheme calc
_refine_ls_wR_factor_gt 0.1364
_refine_ls_wR_factor_ref 0.1511
_reflns_Friedel_coverage 0.000
_reflns_number_gt 7939
_reflns_number_total 10314
_reflns_threshold_expression 'I > 2\s(I)'
_cod_data_source_file d0sc02009e2.cif
_cod_data_source_block Cy3_CHTf2
_cod_depositor_comments
;Adding full bibliography for 1558120--1558126.cif.

 Adding full bibliography for 1558120--1558126.cif.
;
_cod_database_code 1558121
_shelx_shelxl_version_number 2018/3
_shelx_space_group_comment
;
The symmetry employed for this shelxl refinement is uniquely defined
by the following loop, which should always be used as a source of
symmetry information in preference to the above space-group names.
They are only intended as comments.
;
_shelx_estimated_absorpt_t_min 0.508
_shelx_estimated_absorpt_t_max 0.695
_oxdiff_exptl_absorpt_empirical_full_min 0.772
_oxdiff_exptl_absorpt_empirical_full_max 1.215
_oxdiff_exptl_absorpt_empirical_details
;
Empirical correction (ABSPACK) includes:
- Absorption correction using spherical harmonics
- Frame scaling
;

loop_
_space_group_symop_operation_xyz
'x, y, z'
'-x, -y, -z'

loop_
_atom_site_label
_atom_site_type_symbol
_atom_site_fract_x
_atom_site_fract_y
_atom_site_fract_z
_atom_site_U_iso_or_equiv
_atom_site_adp_type
_atom_site_occupancy
_atom_site_site_symmetry_order
_atom_site_calc_flag
_atom_site_refinement_flags_posn
_atom_site_refinement_flags_adp
_atom_site_refinement_flags_occupancy
_atom_site_disorder_assembly
_atom_site_disorder_group
C1 C 0.6737(2) 0.0573(2) 0.5963(2) 0.0292(6) Uani 1 1 d . . . . .
C2 C 0.7611(2) 0.0272(3) 0.5874(2) 0.0381(7) Uani 1 1 d . . . . .
H2 H 0.808570 0.057014 0.555610 0.046 Uiso 1 1 calc R U . . .
C3 C 0.7768(3) -0.0481(3) 0.6265(3) 0.0416(7) Uani 1 1 d . . . . .
H3 H 0.835957 -0.069892 0.621605 0.050 Uiso 1 1 calc R U . . .
C4 C 0.7068(3) -0.0914(2) 0.6724(2) 0.0350(6) Uani 1 1 d . . . . .
H4 H 0.719613 -0.141936 0.699205 0.042 Uiso 1 1 calc R U . . .
C5 C 0.6188(2) -0.0633(2) 0.6804(2) 0.0309(6) Uani 1 1 d . . . . .
H5 H 0.570905 -0.094116 0.711218 0.037 Uiso 1 1 calc R U . . .
C6 C 0.6032(2) 0.0123(2) 0.64150(19) 0.0274(6) Uani 1 1 d . . . . .
C7 C 0.5252(2) 0.1271(2) 0.6024(2) 0.0273(5) Uani 1 1 d . . . . .
C8 C 0.4341(2) 0.0121(2) 0.6826(2) 0.0305(6) Uani 1 1 d . . . . .
H8A H 0.419768 -0.061210 0.667995 0.037 Uiso 1 1 calc R U . . .
H8B H 0.371720 0.025556 0.651937 0.037 Uiso 1 1 calc R U . . .
C9 C 0.4567(3) 0.0578(3) 0.7889(2) 0.0449(8) Uani 1 1 d . . . . .
H9A H 0.517084 0.042702 0.819649 0.067 Uiso 1 1 calc R U . . .
H9B H 0.397320 0.030126 0.812484 0.067 Uiso 1 1 calc R U . . .
H9C H 0.470523 0.130317 0.803580 0.067 Uiso 1 1 calc R U . . .
C10 C 0.4535(2) 0.1806(2) 0.5967(2) 0.0312(6) Uani 1 1 d . . . . .
H10 H 0.402276 0.172040 0.631941 0.037 Uiso 1 1 calc R U . . .
C11 C 0.4544(2) 0.2457(2) 0.5418(2) 0.0300(6) Uani 1 1 d . . . . .
H11 H 0.503734 0.250679 0.504293 0.036 Uiso 1 1 calc R U . . .
C12 C 0.3886(2) 0.3037(2) 0.5376(2) 0.0314(6) Uani 1 1 d . . . . .
H12 H 0.342627 0.303497 0.578541 0.038 Uiso 1 1 calc R U . . .
C13 C 0.3867(2) 0.3627(2) 0.4762(2) 0.0295(6) Uani 1 1 d . . . . .
C14 C 0.4093(2) 0.4504(2) 0.3521(2) 0.0320(6) Uani 1 1 d . . . . .
C15 C 0.4311(3) 0.4928(3) 0.2804(3) 0.0425(8) Uani 1 1 d . . . . .
H15 H 0.479320 0.475968 0.245521 0.051 Uiso 1 1 calc R U . . .
C16 C 0.3803(3) 0.5602(3) 0.2615(3) 0.0466(8) Uani 1 1 d . . . . .
H16 H 0.393303 0.589509 0.212370 0.056 Uiso 1 1 calc R U . . .
C17 C 0.3110(3) 0.5856(3) 0.3128(3) 0.0454(8) Uani 1 1 d . . . . .
H17 H 0.276742 0.631453 0.297632 0.055 Uiso 1 1 calc R U . . .
C18 C 0.2903(3) 0.5456(2) 0.3860(2) 0.0385(7) Uani 1 1 d . . . . .
H18 H 0.243872 0.564552 0.422092 0.046 Uiso 1 1 calc R U . . .
C19 C 0.3405(2) 0.4765(2) 0.4043(2) 0.0326(6) Uani 1 1 d . . . . .
C20 C 0.2615(3) 0.4441(3) 0.5375(2) 0.0424(8) Uani 1 1 d . . . . .
H20A H 0.265742 0.515796 0.557173 0.051 Uiso 1 1 calc R U . . .
H20B H 0.283532 0.425254 0.595546 0.051 Uiso 1 1 calc R U . . .
C21 C 0.1515(3) 0.3829(4) 0.4882(3) 0.0621(11) Uani 1 1 d . . . . .
H21A H 0.129521 0.401833 0.430959 0.093 Uiso 1 1 calc R U . . .
H21B H 0.106774 0.395515 0.531597 0.093 Uiso 1 1 calc R U . . .
H21C H 0.146913 0.311861 0.470261 0.093 Uiso 1 1 calc R U . . .
C22 C -0.1765(2) 0.4336(2) 0.92172(19) 0.0281(6) Uani 1 1 d . . . . .
C23 C -0.2596(2) 0.3732(2) 0.9426(2) 0.0341(6) Uani 1 1 d . . . . .
H23 H -0.298309 0.401172 0.982914 0.041 Uiso 1 1 calc R U . . .
C24 C -0.2841(3) 0.2711(2) 0.9027(2) 0.0388(7) Uani 1 1 d . . . . .
H24 H -0.340243 0.228032 0.915923 0.047 Uiso 1 1 calc R U . . .
C25 C -0.2269(3) 0.2306(2) 0.8432(2) 0.0386(7) Uani 1 1 d . . . . .
H25 H -0.245227 0.160234 0.816224 0.046 Uiso 1 1 calc R U . . .
C26 C -0.1443(3) 0.2906(2) 0.8228(2) 0.0341(6) Uani 1 1 d . . . . .
H26 H -0.105808 0.262547 0.782365 0.041 Uiso 1 1 calc R U . . .
C27 C -0.1189(2) 0.3938(2) 0.86323(19) 0.0280(6) Uani 1 1 d . . . . .
C28 C -0.0343(2) 0.5623(2) 0.89735(19) 0.0266(5) Uani 1 1 d . . . . .
C29 C 0.0329(3) 0.4416(2) 0.7950(2) 0.0369(7) Uani 1 1 d . . . . .
H29A H 0.043143 0.377386 0.800180 0.044 Uiso 1 1 calc R U . . .
H29B H 0.100178 0.493670 0.820822 0.044 Uiso 1 1 calc R U . . .
C30 C -0.0062(4) 0.4329(4) 0.6911(3) 0.0631(12) Uani 1 1 d . . . . .
H30A H -0.069973 0.377676 0.663985 0.095 Uiso 1 1 calc R U . . .
H30B H 0.045739 0.420091 0.656074 0.095 Uiso 1 1 calc R U . . .
H30C H -0.019455 0.495288 0.686029 0.095 Uiso 1 1 calc R U . . .
C31 C 0.0384(2) 0.6478(2) 0.8967(2) 0.0281(6) Uani 1 1 d . . . . .
H31 H 0.084607 0.641480 0.856397 0.034 Uiso 1 1 calc R U . . .
C32 C 0.0454(2) 0.7420(2) 0.95308(19) 0.0270(5) Uani 1 1 d . . . . .
H32 H -0.001689 0.746059 0.992695 0.032 Uiso 1 1 calc R U . . .
C33 C 0.1154(2) 0.8311(2) 0.9567(2) 0.0283(6) Uani 1 1 d . . . . .
H33 H 0.162298 0.829945 0.916714 0.034 Uiso 1 1 calc R U . . .
C34 C 0.1180(2) 0.9222(2) 1.0180(2) 0.0269(5) Uani 1 1 d . . . . .
C35 C 0.0907(2) 1.0604(2) 1.1387(2) 0.0315(6) Uani 1 1 d . . . . .
C36 C 0.0634(3) 1.1273(3) 1.2066(2) 0.0381(7) Uani 1 1 d . . . . .
H36 H 0.011301 1.104834 1.237431 0.046 Uiso 1 1 calc R U . . .
C37 C 0.1148(3) 1.2282(3) 1.2279(2) 0.0421(8) Uani 1 1 d . . . . .
H37 H 0.097611 1.275687 1.273987 0.051 Uiso 1 1 calc R U . . .
C38 C 0.1912(3) 1.2605(2) 1.1824(2) 0.0433(8) Uani 1 1 d . . . . .
H38 H 0.225497 1.329824 1.198309 0.052 Uiso 1 1 calc R U . . .
C39 C 0.2186(3) 1.1933(2) 1.1139(2) 0.0394(7) Uani 1 1 d . . . . .
H39 H 0.271109 1.215704 1.083397 0.047 Uiso 1 1 calc R U . . .
C40 C 0.1659(2) 1.0920(2) 1.0920(2) 0.0308(6) Uani 1 1 d . . . . .
C41 C 0.2567(3) 1.0280(2) 0.9683(2) 0.0364(7) Uani 1 1 d . . . . .
H41A H 0.264779 1.093008 0.955053 0.044 Uiso 1 1 calc R U . . .
H41B H 0.233246 0.974774 0.906590 0.044 Uiso 1 1 calc R U . . .
C42 C 0.3595(3) 1.0257(4) 1.0214(3) 0.0522(10) Uani 1 1 d . . . . .
H42A H 0.381010 1.075971 1.083986 0.078 Uiso 1 1 calc R U . . .
H42B H 0.411149 1.040223 0.984800 0.078 Uiso 1 1 calc R U . . .
H42C H 0.352908 0.959390 1.029829 0.078 Uiso 1 1 calc R U . . .
C43 C 0.3521(3) 0.6641(3) 0.8224(3) 0.0447(8) Uani 1 1 d . . . . .
C44 C 0.2886(3) 0.7266(2) 0.6646(2) 0.0344(6) Uani 1 1 d . . . . .
H44 H 0.325537 0.713762 0.616845 0.041 Uiso 1 1 calc R U . . .
C45 C 0.1401(3) 0.8180(3) 0.6140(3) 0.0546(11) Uani 1 1 d D . . . .
C46A C 0.4057(5) 0.3413(6) 0.9339(7) 0.0437(18) Uani 0.756(12) 1 d . . P A 1
C46B C 0.4170(18) 0.3596(16) 0.897(2) 0.048(5) Uani 0.244(12) 1 d . . P A 2
C47 C 0.2009(3) 0.2532(2) 0.8314(2) 0.0364(7) Uani 1 1 d . . . . .
H47 H 0.159086 0.258571 0.875919 0.044 Uiso 1 1 calc R U . . .
C48 C 0.0855(4) 0.1547(4) 0.6456(4) 0.0739(15) Uani 1 1 d . . . . .
N1 N 0.52004(19) 0.05165(18) 0.64249(17) 0.0277(5) Uani 1 1 d . . . . .
N2 N 0.3304(2) 0.4279(2) 0.47427(18) 0.0328(5) Uani 1 1 d . . . . .
N3 N -0.03939(19) 0.46698(18) 0.85137(17) 0.0280(5) Uani 1 1 d . . . . .
N4 N 0.1796(2) 1.01330(19) 1.02433(17) 0.0297(5) Uani 1 1 d . . . . .
O1 O 0.46231(19) 0.8090(2) 0.7789(2) 0.0497(6) Uani 1 1 d . . . . .
O2 O 0.3086(2) 0.8292(2) 0.83869(18) 0.0502(6) Uani 1 1 d . . . . .
O3 O 0.1078(2) 0.6860(2) 0.70060(19) 0.0501(6) Uani 1 1 d . . . . .
O4 O 0.1266(3) 0.6343(3) 0.5352(2) 0.0703(10) Uani 1 1 d . . . . .
O5 O 0.3355(3) 0.3503(2) 0.7601(2) 0.0777(11) Uani 1 1 d . . . . .
O6 O 0.2785(2) 0.44108(18) 0.8956(2) 0.0459(6) Uani 1 1 d . . . . .
O7 O 0.2570(2) 0.1276(2) 0.7098(2) 0.0512(7) Uani 1 1 d . . . . .
O8 O 0.1085(3) 0.0680(2) 0.7752(2) 0.0601(8) Uani 1 1 d . . . . .
F1 F 0.4123(2) 0.6942(3) 0.9107(2) 0.0782(9) Uani 1 1 d . . . . .
F2 F 0.3874(3) 0.5998(2) 0.7688(2) 0.0742(8) Uani 1 1 d . . . . .
F3 F 0.25908(19) 0.6195(2) 0.8261(2) 0.0702(8) Uani 1 1 d . . . . .
F4A F 0.1979(7) 0.8659(10) 0.5673(10) 0.054(3) Uani 0.44(3) 1 d D . P B 1
F5A F 0.1690(13) 0.8832(8) 0.7043(7) 0.059(3) Uani 0.44(3) 1 d D . P B 1
F6A F 0.0390(8) 0.7923(18) 0.578(2) 0.070(6) Uani 0.44(3) 1 d D . P B 1
F7A F 0.4929(3) 0.4069(5) 0.9394(4) 0.0692(15) Uani 0.756(12) 1 d . . P A 1
F8A F 0.3854(4) 0.3613(3) 1.0199(4) 0.0602(12) Uani 0.756(12) 1 d . . P A 1
F9A F 0.4163(4) 0.2524(3) 0.9130(4) 0.081(2) Uani 0.756(12) 1 d . . P A 1
F4B F 0.1718(11) 0.8231(13) 0.5314(11) 0.081(3) Uani 0.56(3) 1 d D U P B 2
F5B F 0.1851(11) 0.8981(7) 0.6838(10) 0.089(4) Uani 0.56(3) 1 d D U P B 2
F6B F 0.0425(6) 0.8179(13) 0.5916(13) 0.051(2) Uani 0.56(3) 1 d D . P B 2
F7B F 0.4841(10) 0.4421(10) 0.9025(13) 0.059(4) Uani 0.244(12) 1 d . . P A 2
F8B F 0.4101(18) 0.3515(17) 0.982(2) 0.086(8) Uani 0.244(12) 1 d . U P A 2
F9B F 0.4437(10) 0.2823(11) 0.8497(15) 0.085(5) Uani 0.244(12) 1 d . U P A 2
F10 F 0.1323(4) 0.2240(4) 0.6096(2) 0.1106(14) Uani 1 1 d . . . . .
F11 F 0.0044(2) 0.1772(3) 0.6695(3) 0.1093(15) Uani 1 1 d . . . . .
F12 F 0.0508(4) 0.0682(3) 0.5783(3) 0.1284(18) Uani 1 1 d . . . . .
S1 S 0.63544(6) 0.15089(5) 0.55850(5) 0.03118(16) Uani 1 1 d . . . . .
S2 S 0.45768(6) 0.36139(6) 0.38964(5) 0.03357(17) Uani 1 1 d . . . . .
S3 S -0.13041(5) 0.56420(5) 0.95965(5) 0.02861(16) Uani 1 1 d . . . . .
S4 S 0.03950(6) 0.93068(5) 1.09835(5) 0.03174(17) Uani 1 1 d . . . . .
S5 S 0.35534(6) 0.77219(6) 0.77708(5) 0.03182(17) Uani 1 1 d . . . . .
S6 S 0.16174(6) 0.70172(6) 0.62931(5) 0.03400(17) Uani 1 1 d . . . . .
S7 S 0.29721(6) 0.35277(6) 0.84237(6) 0.03667(18) Uani 1 1 d . . . . .
S8 S 0.17275(6) 0.14472(6) 0.74787(5) 0.03452(18) Uani 1 1 d . . . . .

loop_
_atom_site_aniso_label
_atom_site_aniso_U_11
_atom_site_aniso_U_22
_atom_site_aniso_U_33
_atom_site_aniso_U_23
_atom_site_aniso_U_13
_atom_site_aniso_U_12
C1 0.0305(14) 0.0298(14) 0.0283(13) 0.0129(11) 0.0062(11) 0.0067(11)
C2 0.0294(15) 0.0484(19) 0.0441(17) 0.0249(15) 0.0123(13) 0.0118(13)
C3 0.0344(16) 0.049(2) 0.0501(19) 0.0231(16) 0.0115(14) 0.0187(14)
C4 0.0350(16) 0.0332(16) 0.0381(15) 0.0154(13) 0.0034(13) 0.0111(12)
C5 0.0331(15) 0.0281(14) 0.0318(14) 0.0131(12) 0.0067(11) 0.0062(11)
C6 0.0274(13) 0.0261(14) 0.0260(12) 0.0075(11) 0.0045(10) 0.0046(10)
C7 0.0293(14) 0.0259(13) 0.0259(12) 0.0091(11) 0.0074(11) 0.0046(10)
C8 0.0298(14) 0.0302(14) 0.0347(14) 0.0140(12) 0.0117(12) 0.0072(11)
C9 0.050(2) 0.054(2) 0.0367(17) 0.0154(15) 0.0199(15) 0.0164(16)
C10 0.0308(14) 0.0327(15) 0.0330(14) 0.0125(12) 0.0096(11) 0.0102(11)
C11 0.0302(14) 0.0311(15) 0.0283(13) 0.0099(11) 0.0062(11) 0.0076(11)
C12 0.0325(15) 0.0331(15) 0.0307(14) 0.0116(12) 0.0089(11) 0.0102(12)
C13 0.0289(14) 0.0264(14) 0.0311(13) 0.0072(11) 0.0049(11) 0.0074(11)
C14 0.0322(15) 0.0297(15) 0.0315(14) 0.0110(12) 0.0013(11) 0.0066(11)
C15 0.0395(17) 0.052(2) 0.0409(17) 0.0243(16) 0.0091(14) 0.0119(15)
C16 0.0454(19) 0.048(2) 0.0438(18) 0.0250(16) -0.0008(15) 0.0060(15)
C17 0.054(2) 0.0375(18) 0.0415(17) 0.0142(14) -0.0072(16) 0.0177(15)
C18 0.0430(18) 0.0312(16) 0.0381(16) 0.0067(13) -0.0005(13) 0.0156(13)
C19 0.0331(15) 0.0302(15) 0.0281(13) 0.0074(11) -0.0015(11) 0.0048(11)
C20 0.054(2) 0.0451(19) 0.0337(15) 0.0099(14) 0.0136(15) 0.0250(16)
C21 0.047(2) 0.088(3) 0.057(2) 0.018(2) 0.0265(19) 0.023(2)
C22 0.0309(14) 0.0290(14) 0.0233(12) 0.0096(11) 0.0034(11) 0.0072(11)
C23 0.0319(15) 0.0382(16) 0.0309(14) 0.0126(12) 0.0072(12) 0.0057(12)
C24 0.0375(16) 0.0317(16) 0.0381(16) 0.0107(13) 0.0028(13) -0.0024(12)
C25 0.0459(18) 0.0270(15) 0.0335(15) 0.0060(12) -0.0006(13) 0.0036(13)
C26 0.0431(17) 0.0281(15) 0.0296(14) 0.0068(11) 0.0046(12) 0.0122(12)
C27 0.0300(14) 0.0281(14) 0.0242(12) 0.0097(11) 0.0019(10) 0.0066(11)
C28 0.0276(13) 0.0303(14) 0.0223(12) 0.0073(10) 0.0052(10) 0.0100(11)
C29 0.0352(16) 0.0339(16) 0.0399(16) 0.0027(13) 0.0162(13) 0.0104(12)
C30 0.089(3) 0.074(3) 0.0378(19) 0.0177(19) 0.037(2) 0.029(2)
C31 0.0301(14) 0.0302(14) 0.0264(13) 0.0100(11) 0.0104(11) 0.0089(11)
C32 0.0256(13) 0.0299(14) 0.0235(12) 0.0070(11) 0.0046(10) 0.0062(10)
C33 0.0266(13) 0.0307(15) 0.0253(12) 0.0079(11) 0.0053(10) 0.0052(11)
C34 0.0248(13) 0.0267(14) 0.0269(12) 0.0092(11) 0.0026(10) 0.0043(10)
C35 0.0332(15) 0.0305(15) 0.0267(13) 0.0053(11) 0.0002(11) 0.0098(11)
C36 0.0362(16) 0.0429(18) 0.0313(14) 0.0061(13) 0.0015(12) 0.0136(13)
C37 0.050(2) 0.0385(18) 0.0310(15) 0.0007(13) -0.0012(14) 0.0185(15)
C38 0.056(2) 0.0269(16) 0.0358(16) 0.0054(13) -0.0061(15) 0.0080(14)
C39 0.0458(18) 0.0295(16) 0.0348(15) 0.0095(13) -0.0009(14) 0.0039(13)
C40 0.0336(15) 0.0307(15) 0.0246(12) 0.0085(11) 0.0000(11) 0.0074(11)
C41 0.0386(17) 0.0352(16) 0.0297(14) 0.0101(12) 0.0090(12) -0.0005(12)
C42 0.0304(17) 0.078(3) 0.0366(17) 0.0086(17) 0.0069(14) 0.0039(16)
C43 0.0358(17) 0.061(2) 0.0493(19) 0.0332(18) 0.0118(15) 0.0178(15)
C44 0.0386(16) 0.0389(16) 0.0292(14) 0.0111(12) 0.0135(12) 0.0130(13)
C45 0.0384(19) 0.067(3) 0.083(3) 0.051(2) 0.024(2) 0.0243(19)
C46A 0.036(3) 0.039(4) 0.046(6) -0.003(3) 0.012(3) 0.008(2)
C46B 0.040(10) 0.031(9) 0.061(15) 0.002(9) 0.011(10) 0.002(7)
C47 0.0386(17) 0.0322(16) 0.0332(15) 0.0026(12) 0.0133(13) 0.0051(12)
C48 0.061(3) 0.075(3) 0.058(3) -0.007(2) -0.010(2) 0.013(2)
N1 0.0286(12) 0.0268(12) 0.0308(12) 0.0128(10) 0.0099(9) 0.0074(9)
N2 0.0371(14) 0.0320(13) 0.0321(12) 0.0103(10) 0.0079(10) 0.0148(10)
N3 0.0305(12) 0.0271(12) 0.0250(11) 0.0061(9) 0.0065(9) 0.0077(9)
N4 0.0316(12) 0.0283(12) 0.0262(11) 0.0087(9) 0.0050(9) 0.0044(9)
O1 0.0331(13) 0.0552(16) 0.0537(14) 0.0195(12) 0.0094(11) -0.0024(11)
O2 0.0569(16) 0.0534(16) 0.0367(12) 0.0020(11) 0.0144(11) 0.0187(12)
O3 0.0381(13) 0.0651(17) 0.0513(14) 0.0337(13) 0.0132(11) 0.0044(11)
O4 0.066(2) 0.077(2) 0.0441(15) -0.0141(14) -0.0101(14) 0.0259(17)
O5 0.101(3) 0.0572(19) 0.0574(17) 0.0038(15) 0.0478(18) -0.0140(17)
O6 0.0503(14) 0.0286(12) 0.0571(15) 0.0080(11) 0.0107(12) 0.0149(10)
O7 0.0435(14) 0.0432(14) 0.0619(16) -0.0001(12) 0.0262(12) 0.0102(11)
O8 0.0701(19) 0.0309(13) 0.0758(19) 0.0071(13) 0.0412(16) 0.0011(12)
F1 0.0616(16) 0.126(3) 0.0573(14) 0.0555(17) 0.0030(12) 0.0247(16)
F2 0.091(2) 0.0688(17) 0.093(2) 0.0429(16) 0.0362(17) 0.0498(16)
F3 0.0453(13) 0.0824(18) 0.109(2) 0.0742(18) 0.0253(13) 0.0161(12)
F4A 0.042(4) 0.050(5) 0.081(6) 0.045(5) 0.018(4) 0.006(3)
F5A 0.078(7) 0.028(4) 0.075(5) 0.012(4) 0.015(4) 0.026(4)
F6A 0.043(5) 0.056(11) 0.122(13) 0.039(9) 0.012(5) 0.025(4)
F7A 0.0338(19) 0.074(3) 0.074(3) -0.002(2) 0.0034(19) 0.0010(19)
F8A 0.066(3) 0.067(2) 0.038(2) 0.0085(17) 0.0005(18) 0.0164(18)
F9A 0.078(3) 0.054(2) 0.086(3) -0.015(2) -0.026(2) 0.039(2)
F4B 0.081(5) 0.090(7) 0.114(6) 0.083(5) 0.047(5) 0.031(5)
F5B 0.065(4) 0.034(3) 0.162(8) 0.042(4) 0.001(5) 0.008(3)
F6B 0.038(3) 0.046(7) 0.079(4) 0.028(4) 0.011(2) 0.021(2)
F7B 0.036(5) 0.037(6) 0.080(9) -0.005(5) 0.004(6) -0.006(4)
F8B 0.079(10) 0.093(11) 0.081(12) 0.027(9) 0.007(8) 0.026(7)
F9B 0.056(6) 0.068(7) 0.119(10) -0.002(6) 0.010(6) 0.033(5)
F10 0.130(3) 0.134(3) 0.0642(19) 0.050(2) -0.009(2) 0.032(3)
F11 0.0492(17) 0.113(3) 0.128(3) -0.010(2) -0.0261(19) 0.0343(17)
F12 0.130(4) 0.102(3) 0.080(2) -0.047(2) -0.042(2) 0.020(2)
S1 0.0306(3) 0.0335(4) 0.0364(4) 0.0191(3) 0.0129(3) 0.0101(3)
S2 0.0319(4) 0.0391(4) 0.0377(4) 0.0190(3) 0.0120(3) 0.0149(3)
S3 0.0307(3) 0.0267(3) 0.0281(3) 0.0067(3) 0.0112(3) 0.0066(3)
S4 0.0315(4) 0.0290(4) 0.0320(3) 0.0052(3) 0.0106(3) 0.0058(3)
S5 0.0321(4) 0.0321(4) 0.0296(3) 0.0095(3) 0.0097(3) 0.0045(3)
S6 0.0357(4) 0.0335(4) 0.0316(3) 0.0100(3) 0.0071(3) 0.0083(3)
S7 0.0384(4) 0.0292(4) 0.0394(4) 0.0057(3) 0.0152(3) 0.0049(3)
S8 0.0323(4) 0.0295(4) 0.0387(4) 0.0036(3) 0.0146(3) 0.0058(3)

loop_
_atom_type_symbol
_atom_type_description
_atom_type_scat_dispersion_real
_atom_type_scat_dispersion_imag
_atom_type_scat_source
C C 0.0181 0.0091 'International Tables Vol C Tables 4.2.6.8 and 6.1.1.4'
H H 0.0000 0.0000 'International Tables Vol C Tables 4.2.6.8 and 6.1.1.4'
N N 0.0311 0.0180 'International Tables Vol C Tables 4.2.6.8 and 6.1.1.4'
O O 0.0492 0.0322 'International Tables Vol C Tables 4.2.6.8 and 6.1.1.4'
F F 0.0727 0.0534 'International Tables Vol C Tables 4.2.6.8 and 6.1.1.4'
S S 0.3331 0.5567 'International Tables Vol C Tables 4.2.6.8 and 6.1.1.4'

loop_
_geom_angle_atom_site_label_1
_geom_angle_atom_site_label_2
_geom_angle_atom_site_label_3
_geom_angle
_geom_angle_site_symmetry_1
_geom_angle_site_symmetry_3
_geom_angle_publ_flag
C2 C1 C6 120.9(3) . . ?
C2 C1 S1 128.6(2) . . ?
C6 C1 S1 110.5(2) . . ?
C1 C2 C3 118.0(3) . . ?
C1 C2 H2 121.0 . . ?
C3 C2 H2 121.0 . . ?
C4 C3 C2 120.5(3) . . ?
C4 C3 H3 119.7 . . ?
C2 C3 H3 119.7 . . ?
C5 C4 C3 122.0(3) . . ?
C5 C4 H4 119.0 . . ?
C3 C4 H4 119.0 . . ?
C4 C5 C6 117.4(3) . . ?
C4 C5 H5 121.3 . . ?
C6 C5 H5 121.3 . . ?
C1 C6 C5 121.1(3) . . ?
C1 C6 N1 112.6(2) . . ?
C5 C6 N1 126.3(3) . . ?
N1 C7 C10 125.7(3) . . ?
N1 C7 S1 110.9(2) . . ?
C10 C7 S1 123.4(2) . . ?
N1 C8 C9 112.1(3) . . ?
N1 C8 H8A 109.2 . . ?
C9 C8 H8A 109.2 . . ?
N1 C8 H8B 109.2 . . ?
C9 C8 H8B 109.2 . . ?
H8A C8 H8B 107.9 . . ?
C8 C9 H9A 109.5 . . ?
C8 C9 H9B 109.5 . . ?
H9A C9 H9B 109.5 . . ?
C8 C9 H9C 109.5 . . ?
H9A C9 H9C 109.5 . . ?
H9B C9 H9C 109.5 . . ?
C11 C10 C7 122.6(3) . . ?
C11 C10 H10 118.7 . . ?
C7 C10 H10 118.7 . . ?
C12 C11 C10 124.7(3) . . ?
C12 C11 H11 117.7 . . ?
C10 C11 H11 117.7 . . ?
C11 C12 C13 123.0(3) . . ?
C11 C12 H12 118.5 . . ?
C13 C12 H12 118.5 . . ?
N2 C13 C12 125.9(3) . . ?
N2 C13 S2 110.7(2) . . ?
C12 C13 S2 123.5(2) . . ?
C19 C14 C15 121.0(3) . . ?
C19 C14 S2 110.5(2) . . ?
C15 C14 S2 128.5(3) . . ?
C16 C15 C14 117.9(4) . . ?
C16 C15 H15 121.1 . . ?
C14 C15 H15 121.1 . . ?
C17 C16 C15 121.2(3) . . ?
C17 C16 H16 119.4 . . ?
C15 C16 H16 119.4 . . ?
C16 C17 C18 121.6(3) . . ?
C16 C17 H17 119.2 . . ?
C18 C17 H17 119.2 . . ?
C17 C18 C19 117.3(3) . . ?
C17 C18 H18 121.3 . . ?
C19 C18 H18 121.3 . . ?
C14 C19 N2 112.6(3) . . ?
C14 C19 C18 121.0(3) . . ?
N2 C19 C18 126.4(3) . . ?
N2 C20 C21 110.9(3) . . ?
N2 C20 H20A 109.5 . . ?
C21 C20 H20A 109.5 . . ?
N2 C20 H20B 109.5 . . ?
C21 C20 H20B 109.5 . . ?
H20A C20 H20B 108.0 . . ?
C20 C21 H21A 109.5 . . ?
C20 C21 H21B 109.5 . . ?
H21A C21 H21B 109.5 . . ?
C20 C21 H21C 109.5 . . ?
H21A C21 H21C 109.5 . . ?
H21B C21 H21C 109.5 . . ?
C27 C22 C23 121.8(3) . . ?
C27 C22 S3 110.5(2) . . ?
C23 C22 S3 127.7(3) . . ?
C24 C23 C22 117.8(3) . . ?
C24 C23 H23 121.1 . . ?
C22 C23 H23 121.1 . . ?
C23 C24 C25 120.7(3) . . ?
C23 C24 H24 119.7 . . ?
C25 C24 H24 119.7 . . ?
C26 C25 C24 121.4(3) . . ?
C26 C25 H25 119.3 . . ?
C24 C25 H25 119.3 . . ?
C25 C26 C27 118.2(3) . . ?
C25 C26 H26 120.9 . . ?
C27 C26 H26 120.9 . . ?
C22 C27 N3 112.7(3) . . ?
C22 C27 C26 120.1(3) . . ?
N3 C27 C26 127.2(3) . . ?
N3 C28 C31 125.3(3) . . ?
N3 C28 S3 111.0(2) . . ?
C31 C28 S3 123.8(2) . . ?
N3 C29 C30 111.4(3) . . ?
N3 C29 H29A 109.3 . . ?
C30 C29 H29A 109.3 . . ?
N3 C29 H29B 109.3 . . ?
C30 C29 H29B 109.3 . . ?
H29A C29 H29B 108.0 . . ?
C29 C30 H30A 109.5 . . ?
C29 C30 H30B 109.5 . . ?
H30A C30 H30B 109.5 . . ?
C29 C30 H30C 109.5 . . ?
H30A C30 H30C 109.5 . . ?
H30B C30 H30C 109.5 . . ?
C32 C31 C28 121.9(3) . . ?
C32 C31 H31 119.0 . . ?
C28 C31 H31 119.0 . . ?
C31 C32 C33 125.7(3) . . ?
C31 C32 H32 117.2 . . ?
C33 C32 H32 117.2 . . ?
C32 C33 C34 121.3(3) . . ?
C32 C33 H33 119.4 . . ?
C34 C33 H33 119.4 . . ?
N4 C34 C33 126.2(3) . . ?
N4 C34 S4 111.3(2) . . ?
C33 C34 S4 122.5(2) . . ?
C36 C35 C40 121.9(3) . . ?
C36 C35 S4 127.7(3) . . ?
C40 C35 S4 110.4(2) . . ?
C37 C36 C35 117.9(3) . . ?
C37 C36 H36 121.0 . . ?
C35 C36 H36 121.0 . . ?
C36 C37 C38 120.6(3) . . ?
C36 C37 H37 119.7 . . ?
C38 C37 H37 119.7 . . ?
C37 C38 C39 121.6(3) . . ?
C37 C38 H38 119.2 . . ?
C39 C38 H38 119.2 . . ?
C40 C39 C38 117.5(3) . . ?
C40 C39 H39 121.3 . . ?
C38 C39 H39 121.3 . . ?
C35 C40 C39 120.5(3) . . ?
C35 C40 N4 112.9(3) . . ?
C39 C40 N4 126.6(3) . . ?
N4 C41 C42 110.8(3) . . ?
N4 C41 H41A 109.5 . . ?
C42 C41 H41A 109.5 . . ?
N4 C41 H41B 109.5 . . ?
C42 C41 H41B 109.5 . . ?
H41A C41 H41B 108.1 . . ?
C41 C42 H42A 109.5 . . ?
C41 C42 H42B 109.5 . . ?
H42A C42 H42B 109.5 . . ?
C41 C42 H42C 109.5 . . ?
H42A C42 H42C 109.5 . . ?
H42B C42 H42C 109.5 . . ?
F3 C43 F2 109.4(4) . . ?
F3 C43 F1 107.9(3) . . ?
F2 C43 F1 107.5(3) . . ?
F3 C43 S5 111.5(2) . . ?
F2 C43 S5 110.7(3) . . ?
F1 C43 S5 109.7(3) . . ?
S5 C44 S6 124.77(19) . . ?
S5 C44 H44 117.6 . . ?
S6 C44 H44 117.6 . . ?
F5B C45 F6B 105.0(10) . . ?
F4A C45 F6A 115.5(14) . . ?
F4A C45 F5A 103.2(7) . . ?
F6A C45 F5A 111.7(14) . . ?
F5B C45 F4B 112.4(7) . . ?
F6B C45 F4B 102.5(10) . . ?
F5B C45 S6 116.9(7) . . ?
F4A C45 S6 117.7(6) . . ?
F6B C45 S6 116.5(8) . . ?
F6A C45 S6 103.5(11) . . ?
F5A C45 S6 105.0(6) . . ?
F4B C45 S6 102.8(5) . . ?
F9A C46A F7A 109.5(6) . . ?
F9A C46A F8A 107.9(9) . . ?
F7A C46A F8A 107.6(6) . . ?
F9A C46A S7 112.1(5) . . ?
F7A C46A S7 109.9(7) . . ?
F8A C46A S7 109.7(5) . . ?
F7B C46B F8B 112(2) . . ?
F7B C46B F9B 109(2) . . ?
F8B C46B F9B 109(2) . . ?
F7B C46B S7 112.4(17) . . ?
F8B C46B S7 105(2) . . ?
F9B C46B S7 109.3(16) . . ?
S7 C47 S8 124.4(2) . . ?
S7 C47 H47 117.8 . . ?
S8 C47 H47 117.8 . . ?
F11 C48 F12 106.8(5) . . ?
F11 C48 F10 108.3(6) . . ?
F12 C48 F10 108.8(5) . . ?
F11 C48 S8 111.4(4) . . ?
F12 C48 S8 110.0(4) . . ?
F10 C48 S8 111.5(4) . . ?
C7 N1 C6 114.5(2) . . ?
C7 N1 C8 123.6(3) . . ?
C6 N1 C8 121.8(2) . . ?
C13 N2 C19 114.7(3) . . ?
C13 N2 C20 123.4(3) . . ?
C19 N2 C20 121.9(3) . . ?
C28 N3 C27 114.6(2) . . ?
C28 N3 C29 123.6(3) . . ?
C27 N3 C29 121.9(3) . . ?
C34 N4 C40 114.0(3) . . ?
C34 N4 C41 123.1(3) . . ?
C40 N4 C41 122.8(2) . . ?
C1 S1 C7 91.51(14) . . ?
C13 S2 C14 91.52(15) . . ?
C28 S3 C22 91.24(14) . . ?
C34 S4 C35 91.23(15) . . ?
O2 S5 O1 120.79(18) . . ?
O2 S5 C44 114.16(17) . . ?
O1 S5 C44 108.78(16) . . ?
O2 S5 C43 102.84(18) . . ?
O1 S5 C43 102.15(17) . . ?
C44 S5 C43 106.17(18) . . ?
O3 S6 O4 120.3(2) . . ?
O3 S6 C44 114.21(16) . . ?
O4 S6 C44 109.31(19) . . ?
O3 S6 C45 101.81(18) . . ?
O4 S6 C45 103.6(2) . . ?
C44 S6 C45 105.69(17) . . ?
O5 S7 O6 121.5(2) . . ?
O5 S7 C47 114.31(18) . . ?
O6 S7 C47 109.81(17) . . ?
O5 S7 C46B 85.7(11) . . ?
O6 S7 C46B 104.7(8) . . ?
C47 S7 C46B 119.0(9) . . ?
O5 S7 C46A 104.8(3) . . ?
O6 S7 C46A 100.8(2) . . ?
C47 S7 C46A 102.6(3) . . ?
O7 S8 O8 120.01(18) . . ?
O7 S8 C47 114.34(17) . . ?
O8 S8 C47 109.68(17) . . ?
O7 S8 C48 102.7(2) . . ?
O8 S8 C48 102.5(3) . . ?
C47 S8 C48 105.5(2) . . ?

loop_
_geom_bond_atom_site_label_1
_geom_bond_atom_site_label_2
_geom_bond_distance
_geom_bond_site_symmetry_2
_geom_bond_publ_flag
C1 C2 1.393(5) . ?
C1 C6 1.394(4) . ?
C1 S1 1.743(3) . ?
C2 C3 1.395(5) . ?
C2 H2 0.9500 . ?
C3 C4 1.388(5) . ?
C3 H3 0.9500 . ?
C4 C5 1.385(5) . ?
C4 H4 0.9500 . ?
C5 C6 1.396(4) . ?
C5 H5 0.9500 . ?
C6 N1 1.400(4) . ?
C7 N1 1.357(4) . ?
C7 C10 1.398(4) . ?
C7 S1 1.745(3) . ?
C8 N1 1.470(4) . ?
C8 C9 1.507(5) . ?
C8 H8A 0.9900 . ?
C8 H8B 0.9900 . ?
C9 H9A 0.9800 . ?
C9 H9B 0.9800 . ?
C9 H9C 0.9800 . ?
C10 C11 1.387(4) . ?
C10 H10 0.9500 . ?
C11 C12 1.380(4) . ?
C11 H11 0.9500 . ?
C12 C13 1.393(4) . ?
C12 H12 0.9500 . ?
C13 N2 1.361(4) . ?
C13 S2 1.743(3) . ?
C14 C19 1.389(5) . ?
C14 C15 1.393(5) . ?
C14 S2 1.746(3) . ?
C15 C16 1.384(5) . ?
C15 H15 0.9500 . ?
C16 C17 1.382(6) . ?
C16 H16 0.9500 . ?
C17 C18 1.389(5) . ?
C17 H17 0.9500 . ?
C18 C19 1.398(5) . ?
C18 H18 0.9500 . ?
C19 N2 1.396(4) . ?
C20 N2 1.465(4) . ?
C20 C21 1.513(6) . ?
C20 H20A 0.9900 . ?
C20 H20B 0.9900 . ?
C21 H21A 0.9800 . ?
C21 H21B 0.9800 . ?
C21 H21C 0.9800 . ?
C22 C27 1.389(4) . ?
C22 C23 1.392(4) . ?
C22 S3 1.751(3) . ?
C23 C24 1.382(5) . ?
C23 H23 0.9500 . ?
C24 C25 1.399(5) . ?
C24 H24 0.9500 . ?
C25 C26 1.380(5) . ?
C25 H25 0.9500 . ?
C26 C27 1.397(4) . ?
C26 H26 0.9500 . ?
C27 N3 1.395(4) . ?
C28 N3 1.361(4) . ?
C28 C31 1.394(4) . ?
C28 S3 1.742(3) . ?
C29 N3 1.463(4) . ?
C29 C30 1.515(5) . ?
C29 H29A 0.9900 . ?
C29 H29B 0.9900 . ?
C30 H30A 0.9800 . ?
C30 H30B 0.9800 . ?
C30 H30C 0.9800 . ?
C31 C32 1.387(4) . ?
C31 H31 0.9500 . ?
C32 C33 1.392(4) . ?
C32 H32 0.9500 . ?
C33 C34 1.397(4) . ?
C33 H33 0.9500 . ?
C34 N4 1.355(4) . ?
C34 S4 1.744(3) . ?
C35 C36 1.389(5) . ?
C35 C40 1.390(5) . ?
C35 S4 1.745(3) . ?
C36 C37 1.388(5) . ?
C36 H36 0.9500 . ?
C37 C38 1.393(6) . ?
C37 H37 0.9500 . ?
C38 C39 1.398(5) . ?
C38 H38 0.9500 . ?
C39 C40 1.397(4) . ?
C39 H39 0.9500 . ?
C40 N4 1.399(4) . ?
C41 N4 1.465(4) . ?
C41 C42 1.517(5) . ?
C41 H41A 0.9900 . ?
C41 H41B 0.9900 . ?
C42 H42A 0.9800 . ?
C42 H42B 0.9800 . ?
C42 H42C 0.9800 . ?
C43 F3 1.305(4) . ?
C43 F2 1.315(5) . ?
C43 F1 1.339(5) . ?
C43 S5 1.839(4) . ?
C44 S5 1.657(3) . ?
C44 S6 1.664(3) . ?
C44 H44 0.9500 . ?
C45 F5B 1.290(8) . ?
C45 F4A 1.321(7) . ?
C45 F6B 1.333(8) . ?
C45 F6A 1.333(9) . ?
C45 F5A 1.373(8) . ?
C45 F4B 1.384(8) . ?
C45 S6 1.835(4) . ?
C46A F9A 1.297(9) . ?
C46A F7A 1.315(9) . ?
C46A F8A 1.335(10) . ?
C46A S7 1.917(9) . ?
C46B F7B 1.29(3) . ?
C46B F8B 1.31(3) . ?
C46B F9B 1.34(3) . ?
C46B S7 1.68(2) . ?
C47 S7 1.658(3) . ?
C47 S8 1.661(3) . ?
C47 H47 0.9500 . ?
C48 F11 1.317(7) . ?
C48 F12 1.320(6) . ?
C48 F10 1.329(8) . ?
C48 S8 1.836(5) . ?
O1 S5 1.435(3) . ?
O2 S5 1.423(3) . ?
O3 S6 1.425(3) . ?
O4 S6 1.426(3) . ?
O5 S7 1.408(3) . ?
O6 S7 1.436(3) . ?
O7 S8 1.423(3) . ?
O8 S8 1.429(3) . ?

loop_
_geom_hbond_atom_site_label_D
_geom_hbond_atom_site_label_H
_geom_hbond_atom_site_label_A
_geom_hbond_distance_DH
_geom_hbond_distance_HA
_geom_hbond_distance_DA
_geom_hbond_angle_DHA
_geom_hbond_site_symmetry_A
_geom_hbond_publ_flag
C2 H2 F4A^a 0.95 2.36 3.121(8) 136.6 2_666 yes
C2 H2 F4B^b 0.95 2.39 3.175(8) 139.5 2_666 yes
C5 H5 O1 0.95 2.32 3.263(4) 171.2 1_545 yes
C8 H8B O7 0.99 2.53 3.301(4) 134.8 . yes
C9 H9C F9A^a 0.98 2.45 3.198(5) 133.2 . yes
C9 H9C F9B^b 0.98 2.28 3.208(14) 158.5 . yes
C10 H10 O7 0.95 2.51 3.450(4) 172.7 . yes
C12 H12 O5 0.95 2.65 3.455(4) 143.0 . yes
C15 H15 F2 0.95 2.37 3.217(5) 148.3 2_666 yes
C23 H23 O6 0.95 2.47 3.240(4) 138.5 2_567 yes
C29 H29B F3 0.99 2.46 3.408(4) 160.1 . yes
C31 H31 O3 0.95 2.60 3.346(4) 135.5 . yes
C31 H31 F3 0.95 2.60 3.464(4) 151.3 . yes
C33 H33 O2 0.95 2.49 3.430(4) 169.4 . yes
C36 H36 O8 0.95 2.58 3.316(5) 134.3 2_567 yes
C41 H41B O2 0.99 2.63 3.357(4) 130.4 . yes
C42 H42A O1 0.98 2.60 3.447(4) 144.8 2_677 yes
C2 H2 F4A^a 0.95 2.36 3.121(8) 136.6 2_666 yes
C2 H2 F4B^b 0.95 2.39 3.175(8) 139.5 2_666 yes
C5 H5 O1 0.95 2.32 3.263(4) 171.2 1_545 yes
C8 H8B O7 0.99 2.53 3.301(4) 134.8 . yes
C9 H9C F9A^a 0.98 2.45 3.198(5) 133.2 . yes
C9 H9C F9B^b 0.98 2.28 3.208(14) 158.5 . yes
C10 H10 O7 0.95 2.51 3.450(4) 172.7 . yes
C12 H12 O5 0.95 2.65 3.455(4) 143.0 . yes
C15 H15 F2 0.95 2.37 3.217(5) 148.3 2_666 yes
C23 H23 O6 0.95 2.47 3.240(4) 138.5 2_567 yes
C29 H29B F3 0.99 2.46 3.408(4) 160.1 . yes
C31 H31 O3 0.95 2.60 3.346(4) 135.5 . yes
C31 H31 F3 0.95 2.60 3.464(4) 151.3 . yes
C33 H33 O2 0.95 2.49 3.430(4) 169.4 . yes
C36 H36 O8 0.95 2.58 3.316(5) 134.3 2_567 yes
C41 H41B O2 0.99 2.63 3.357(4) 130.4 . yes
C42 H42A O1 0.98 2.60 3.447(4) 144.8 2_677 yes

loop_
_geom_torsion_atom_site_label_1
_geom_torsion_atom_site_label_2
_geom_torsion_atom_site_label_3
_geom_torsion_atom_site_label_4
_geom_torsion
_geom_torsion_site_symmetry_1
_geom_torsion_site_symmetry_2
_geom_torsion_site_symmetry_3
_geom_torsion_site_symmetry_4
_geom_torsion_publ_flag
C6 C1 C2 C3 -1.1(5) . . . . ?
S1 C1 C2 C3 177.9(3) . . . . ?
C1 C2 C3 C4 0.2(5) . . . . ?
C2 C3 C4 C5 0.8(5) . . . . ?
C3 C4 C5 C6 -0.9(5) . . . . ?
C2 C1 C6 C5 1.0(4) . . . . ?
S1 C1 C6 C5 -178.2(2) . . . . ?
C2 C1 C6 N1 -179.3(3) . . . . ?
S1 C1 C6 N1 1.5(3) . . . . ?
C4 C5 C6 C1 0.1(4) . . . . ?
C4 C5 C6 N1 -179.6(3) . . . . ?
N1 C7 C10 C11 -169.4(3) . . . . ?
S1 C7 C10 C11 11.2(4) . . . . ?
C7 C10 C11 C12 -176.6(3) . . . . ?
C10 C11 C12 C13 -175.1(3) . . . . ?
C11 C12 C13 N2 -174.0(3) . . . . ?
C11 C12 C13 S2 6.3(4) . . . . ?
C19 C14 C15 C16 -1.3(5) . . . . ?
S2 C14 C15 C16 178.0(3) . . . . ?
C14 C15 C16 C17 0.7(5) . . . . ?
C15 C16 C17 C18 0.8(6) . . . . ?
C16 C17 C18 C19 -1.6(5) . . . . ?
C15 C14 C19 N2 -178.7(3) . . . . ?
S2 C14 C19 N2 1.9(3) . . . . ?
C15 C14 C19 C18 0.5(5) . . . . ?
S2 C14 C19 C18 -178.9(2) . . . . ?
C17 C18 C19 C14 1.0(5) . . . . ?
C17 C18 C19 N2 180.0(3) . . . . ?
C27 C22 C23 C24 -0.3(4) . . . . ?
S3 C22 C23 C24 178.4(2) . . . . ?
C22 C23 C24 C25 -0.2(5) . . . . ?
C23 C24 C25 C26 0.4(5) . . . . ?
C24 C25 C26 C27 -0.1(5) . . . . ?
C23 C22 C27 N3 179.9(3) . . . . ?
S3 C22 C27 N3 1.0(3) . . . . ?
C23 C22 C27 C26 0.6(4) . . . . ?
S3 C22 C27 C26 -178.3(2) . . . . ?
C25 C26 C27 C22 -0.4(4) . . . . ?
C25 C26 C27 N3 -179.6(3) . . . . ?
N3 C28 C31 C32 -173.3(3) . . . . ?
S3 C28 C31 C32 5.8(4) . . . . ?
C28 C31 C32 C33 -179.9(3) . . . . ?
C31 C32 C33 C34 -178.3(3) . . . . ?
C32 C33 C34 N4 -177.0(3) . . . . ?
C32 C33 C34 S4 3.5(4) . . . . ?
C40 C35 C36 C37 -0.8(4) . . . . ?
S4 C35 C36 C37 -180.0(2) . . . . ?
C35 C36 C37 C38 -0.1(5) . . . . ?
C36 C37 C38 C39 0.3(5) . . . . ?
C37 C38 C39 C40 0.4(5) . . . . ?
C36 C35 C40 C39 1.5(4) . . . . ?
S4 C35 C40 C39 -179.2(2) . . . . ?
C36 C35 C40 N4 -178.1(3) . . . . ?
S4 C35 C40 N4 1.2(3) . . . . ?
C38 C39 C40 C35 -1.3(5) . . . . ?
C38 C39 C40 N4 178.3(3) . . . . ?
C10 C7 N1 C6 -178.2(3) . . . . ?
S1 C7 N1 C6 1.2(3) . . . . ?
C10 C7 N1 C8 2.9(4) . . . . ?
S1 C7 N1 C8 -177.7(2) . . . . ?
C1 C6 N1 C7 -1.8(3) . . . . ?
C5 C6 N1 C7 177.9(3) . . . . ?
C1 C6 N1 C8 177.1(3) . . . . ?
C5 C6 N1 C8 -3.2(4) . . . . ?
C9 C8 N1 C7 -96.5(3) . . . . ?
C9 C8 N1 C6 84.6(3) . . . . ?
C12 C13 N2 C19 -178.7(3) . . . . ?
S2 C13 N2 C19 1.0(3) . . . . ?
C12 C13 N2 C20 -0.9(5) . . . . ?
S2 C13 N2 C20 178.8(2) . . . . ?
C14 C19 N2 C13 -1.9(4) . . . . ?
C18 C19 N2 C13 179.0(3) . . . . ?
C14 C19 N2 C20 -179.8(3) . . . . ?
C18 C19 N2 C20 1.1(5) . . . . ?
C21 C20 N2 C13 -97.2(4) . . . . ?
C21 C20 N2 C19 80.5(4) . . . . ?
C31 C28 N3 C27 179.7(3) . . . . ?
S3 C28 N3 C27 0.5(3) . . . . ?
C31 C28 N3 C29 0.6(4) . . . . ?
S3 C28 N3 C29 -178.5(2) . . . . ?
C22 C27 N3 C28 -1.0(3) . . . . ?
C26 C27 N3 C28 178.2(3) . . . . ?
C22 C27 N3 C29 178.0(3) . . . . ?
C26 C27 N3 C29 -2.7(4) . . . . ?
C30 C29 N3 C28 -92.1(4) . . . . ?
C30 C29 N3 C27 89.0(4) . . . . ?
C33 C34 N4 C40 180.0(3) . . . . ?
S4 C34 N4 C40 -0.5(3) . . . . ?
C33 C34 N4 C41 -2.5(4) . . . . ?
S4 C34 N4 C41 177.1(2) . . . . ?
C35 C40 N4 C34 -0.5(4) . . . . ?
C39 C40 N4 C34 179.9(3) . . . . ?
C35 C40 N4 C41 -178.0(3) . . . . ?
C39 C40 N4 C41 2.4(5) . . . . ?
C42 C41 N4 C34 -90.3(4) . . . . ?
C42 C41 N4 C40 87.0(4) . . . . ?
C2 C1 S1 C7 -179.8(3) . . . . ?
C6 C1 S1 C7 -0.7(2) . . . . ?
N1 C7 S1 C1 -0.3(2) . . . . ?
C10 C7 S1 C1 179.1(3) . . . . ?
N2 C13 S2 C14 0.1(2) . . . . ?
C12 C13 S2 C14 179.8(3) . . . . ?
C19 C14 S2 C13 -1.1(2) . . . . ?
C15 C14 S2 C13 179.5(3) . . . . ?
N3 C28 S3 C22 0.0(2) . . . . ?
C31 C28 S3 C22 -179.1(3) . . . . ?
C27 C22 S3 C28 -0.6(2) . . . . ?
C23 C22 S3 C28 -179.4(3) . . . . ?
N4 C34 S4 C35 1.0(2) . . . . ?
C33 C34 S4 C35 -179.4(2) . . . . ?
C36 C35 S4 C34 178.0(3) . . . . ?
C40 C35 S4 C34 -1.2(2) . . . . ?
S6 C44 S5 O2 -26.3(3) . . . . ?
S6 C44 S5 O1 -164.5(2) . . . . ?
S6 C44 S5 C43 86.2(3) . . . . ?
F3 C43 S5 O2 54.1(3) . . . . ?
F2 C43 S5 O2 176.2(3) . . . . ?
F1 C43 S5 O2 -65.3(3) . . . . ?
F3 C43 S5 O1 -180.0(3) . . . . ?
F2 C43 S5 O1 -58.0(3) . . . . ?
F1 C43 S5 O1 60.6(3) . . . . ?
F3 C43 S5 C44 -66.1(3) . . . . ?
F2 C43 S5 C44 56.0(3) . . . . ?
F1 C43 S5 C44 174.5(3) . . . . ?
S5 C44 S6 O3 -22.6(3) . . . . ?
S5 C44 S6 O4 -160.6(3) . . . . ?
S5 C44 S6 C45 88.4(3) . . . . ?
F5B C45 S6 O3 69.1(9) . . . . ?
F4A C45 S6 O3 165.8(7) . . . . ?
F6B C45 S6 O3 -56.1(10) . . . . ?
F6A C45 S6 O3 -65.4(15) . . . . ?
F5A C45 S6 O3 51.9(8) . . . . ?
F4B C45 S6 O3 -167.3(8) . . . . ?
F5B C45 S6 O4 -165.4(9) . . . . ?
F4A C45 S6 O4 -68.7(7) . . . . ?
F6B C45 S6 O4 69.3(10) . . . . ?
F6A C45 S6 O4 60.0(15) . . . . ?
F5A C45 S6 O4 177.3(8) . . . . ?
F4B C45 S6 O4 -41.9(8) . . . . ?
F5B C45 S6 C44 -50.5(9) . . . . ?
F4A C45 S6 C44 46.2(7) . . . . ?
F6B C45 S6 C44 -175.7(10) . . . . ?
F6A C45 S6 C44 175.0(15) . . . . ?
F5A C45 S6 C44 -67.7(8) . . . . ?
F4B C45 S6 C44 73.1(8) . . . . ?
S8 C47 S7 O5 18.2(4) . . . . ?
S8 C47 S7 O6 158.8(2) . . . . ?
S8 C47 S7 C46B -80.8(12) . . . . ?
S8 C47 S7 C46A -94.7(3) . . . . ?
F7B C46B S7 O5 66.0(19) . . . . ?
F8B C46B S7 O5 -172.6(17) . . . . ?
F9B C46B S7 O5 -55.8(18) . . . . ?
F7B C46B S7 O6 -55(2) . . . . ?
F8B C46B S7 O6 65.9(18) . . . . ?
F9B C46B S7 O6 -177.2(16) . . . . ?
F7B C46B S7 C47 -178.5(14) . . . . ?
F8B C46B S7 C47 -57.1(19) . . . . ?
F9B C46B S7 C47 60(2) . . . . ?
S7 C47 S8 O7 24.1(3) . . . . ?
S7 C47 S8 O8 162.2(3) . . . . ?
S7 C47 S8 C48 -88.0(3) . . . . ?
F11 C48 S8 O7 -176.0(4) . . . . ?
F12 C48 S8 O7 65.8(5) . . . . ?
F10 C48 S8 O7 -54.9(5) . . . . ?
F11 C48 S8 O8 58.8(4) . . . . ?
F12 C48 S8 O8 -59.3(5) . . . . ?
F10 C48 S8 O8 179.9(4) . . . . ?
F11 C48 S8 C47 -55.9(5) . . . . ?
F12 C48 S8 C47 -174.1(4) . . . . ?
F10 C48 S8 C47 65.1(5) . . . . ?
